data_1504167
loop_
_publ_author_name
'Balaji, Ganapathy'
'Shim, Wong Low'
'Parameswaran, Manoj'
'Valiyaveettil, Suresh'

_publ_section_title
;
 Thiadiazole fused indolo[2,3-a]carbazole based oligomers and polymer.
;
_journal_issue 19
_journal_name_full 'Organic letters'
_journal_page_first 4450
_journal_page_last 4453
_journal_paper_doi 10.1021/ol901806q
_journal_volume 11
_journal_year 2009
_chemical_formula_sum 'C20 H14 N4 S'
_chemical_formula_weight 342.41
_chemical_name_systematic
; 
 ? 
;
_space_group_IT_number 14
_symmetry_cell_setting monoclinic
_symmetry_space_group_name_Hall '-P 2ybc'
_symmetry_space_group_name_H-M 'P 1 21/c 1'
_atom_sites_solution_hydrogens geom
_atom_sites_solution_primary direct
_atom_sites_solution_secondary difmap
_audit_creation_method SHELXL-97
_cell_angle_alpha 90.00
_cell_angle_beta 91.9020(10)
_cell_angle_gamma 90.00
_cell_formula_units_Z 4
_cell_length_a 8.9001(4)
_cell_length_b 11.3943(5)
_cell_length_c 14.9742(7)
_cell_measurement_reflns_used 7727
_cell_measurement_temperature 100(2)
_cell_measurement_theta_max 27.52
_cell_measurement_theta_min 2.25
_cell_volume 1517.70(12)
_computing_cell_refinement 'Bruker SMART'
_computing_data_collection 'Bruker SMART'
_computing_data_reduction 'Bruker SAINT'
_computing_molecular_graphics 'Bruker SHELXTL'
_computing_publication_material 'Bruker SHELXTL'
_computing_structure_refinement 'SHELXL-97 (Sheldrick, 1997)'
_computing_structure_solution 'SHELXS-97 (Sheldrick, 1990)'
_diffrn_ambient_temperature 100(2)
_diffrn_measured_fraction_theta_full 1.000
_diffrn_measured_fraction_theta_max 1.000
_diffrn_measurement_device_type 'CCD area detector'
_diffrn_measurement_method 'phi and omega scans'
_diffrn_radiation_monochromator graphite
_diffrn_radiation_source 'fine-focus sealed tube'
_diffrn_radiation_type MoK\a
_diffrn_radiation_wavelength 0.71073
_diffrn_reflns_av_R_equivalents 0.0189
_diffrn_reflns_av_sigmaI/netI 0.0196
_diffrn_reflns_limit_h_max 11
_diffrn_reflns_limit_h_min -10
_diffrn_reflns_limit_k_max 14
_diffrn_reflns_limit_k_min -11
_diffrn_reflns_limit_l_max 19
_diffrn_reflns_limit_l_min -18
_diffrn_reflns_number 10499
_diffrn_reflns_theta_full 27.49
_diffrn_reflns_theta_max 27.49
_diffrn_reflns_theta_min 2.25
_exptl_absorpt_coefficient_mu 0.224
_exptl_absorpt_correction_T_max 0.9359
_exptl_absorpt_correction_T_min 0.8519
_exptl_absorpt_correction_type multi-scan
_exptl_absorpt_process_details 'Sadabs, (Sheldrick 2001)'
_exptl_crystal_colour yellow
_exptl_crystal_density_diffrn 1.499
_exptl_crystal_density_meas ?
_exptl_crystal_density_method 'not measured'
_exptl_crystal_description Block
_exptl_crystal_F_000 712
_exptl_crystal_size_max 0.74
_exptl_crystal_size_mid 0.70
_exptl_crystal_size_min 0.30
_refine_diff_density_max 0.402
_refine_diff_density_min -0.283
_refine_diff_density_rms 0.067
_refine_ls_extinction_method none
_refine_ls_goodness_of_fit_ref 1.045
_refine_ls_hydrogen_treatment constr
_refine_ls_matrix_type full
_refine_ls_number_parameters 228
_refine_ls_number_reflns 3486
_refine_ls_number_restraints 0
_refine_ls_restrained_S_all 1.045
_refine_ls_R_factor_all 0.0382
_refine_ls_R_factor_gt 0.0368
_refine_ls_shift/su_max 0.000
_refine_ls_shift/su_mean 0.000
_refine_ls_structure_factor_coef Fsqd
_refine_ls_weighting_details 'calc w=1/[\s^2^(Fo^2^)+(0.0532P)^2^+0.8855P] where P=(Fo^2^+2Fc^2^)/3'
_refine_ls_weighting_scheme calc
_refine_ls_wR_factor_gt 0.0962
_refine_ls_wR_factor_ref 0.0972
_reflns_number_gt 3336
_reflns_number_total 3486
_reflns_threshold_expression >2sigma(I)
_cod_data_source_file ol901806q_si_002.cif
_cod_data_source_block 8500
_cod_depositor_comments
;
The following automatic conversions were performed:

'_symmetry_cell_setting' value 'Monoclinic' changed to 'monoclinic'
according to /home/saulius/struct/CIF-dictionaries/cif_core.dic
dictionary named 'cif_core.dic' version 2.4.2 from
2011-04-26.

'_exptl_absorpt_correction_type' value 'Multi-scan'
changed to 'multi-scan' according to
/home/saulius/struct/CIF-dictionaries/cif_core.dic dictionary named
'cif_core.dic' version 2.4.2 from 2011-04-26.

Automatic conversion script
Id: cif_fix_values 1715 2011-07-08 13:25:40Z adriana 

The following automatic conversions were performed:

'_exptl_crystal_density_meas' value 'Not' was changed to '?' - the
value is perceived as not measured.

Automatic conversion script
Id: cif_fix_values 3008 2015-01-20 13:52:24Z robertas 
;
_cod_original_sg_symbol_H-M P2(1)/c
_cod_database_code 1504167

loop_
_symmetry_equiv_pos_as_xyz
'x, y, z'
'-x, y+1/2, -z+1/2'
'-x, -y, -z'
'x, -y-1/2, z-1/2'

loop_
_atom_site_label
_atom_site_type_symbol
_atom_site_fract_x
_atom_site_fract_y
_atom_site_fract_z
_atom_site_U_iso_or_equiv
_atom_site_adp_type
_atom_site_occupancy
_atom_site_symmetry_multiplicity
_atom_site_calc_flag
_atom_site_refinement_flags
S9 S 0.78605(3) -0.15605(3) 0.19481(2) 0.01703(11) Uani 1 1 d .
N8 N 0.77714(12) -0.06042(9) 0.11355(7) 0.0160(2) Uani 1 1 d .
N10 N 0.63252(12) -0.12488(10) 0.24615(7) 0.0159(2) Uani 1 1 d .
N19 N 0.21366(11) 0.11835(9) 0.17573(7) 0.0143(2) Uani 1 1 d .
N22 N 0.42540(11) 0.23284(9) 0.02439(7) 0.0143(2) Uani 1 1 d .
C1 C 0.56747(15) 0.31345(12) -0.10372(9) 0.0184(3) Uani 1 1 d .
H1 H 0.4958 0.3723 -0.1197 0.022 Uiso 1 1 calc R
C2 C 0.69768(15) 0.29923(12) -0.15052(9) 0.0206(3) Uani 1 1 d .
H2 H 0.7147 0.3484 -0.2004 0.025 Uiso 1 1 calc R
C3 C 0.80547(14) 0.21390(12) -0.12606(9) 0.0187(3) Uani 1 1 d .
H3 H 0.8941 0.2070 -0.1593 0.022 Uiso 1 1 calc R
C4 C 0.78455(14) 0.13975(11) -0.05431(8) 0.0157(2) Uani 1 1 d .
H4 H 0.8580 0.0826 -0.0377 0.019 Uiso 1 1 calc R
C5 C 0.65223(14) 0.15116(10) -0.00674(8) 0.0138(2) Uani 1 1 d .
C6 C 0.59179(13) 0.09185(11) 0.06835(8) 0.0137(2) Uani 1 1 d .
C7 C 0.64901(13) -0.00072(11) 0.12327(8) 0.0138(2) Uani 1 1 d .
C11 C 0.56571(13) -0.03788(11) 0.19941(8) 0.0139(2) Uani 1 1 d .
C12 C 0.42240(13) 0.01264(11) 0.21435(8) 0.0137(2) Uani 1 1 d .
C13 C 0.31001(13) -0.01342(11) 0.27778(8) 0.0142(2) Uani 1 1 d .
C14 C 0.30495(14) -0.08593(11) 0.35334(8) 0.0167(2) Uani 1 1 d .
H14 H 0.3889 -0.1329 0.3711 0.020 Uiso 1 1 calc R
C15 C 0.17452(15) -0.08749(12) 0.40150(8) 0.0187(3) Uani 1 1 d .
H15 H 0.1700 -0.1349 0.4535 0.022 Uiso 1 1 calc R
C16 C 0.04902(15) -0.02008(12) 0.37458(9) 0.0191(3) Uani 1 1 d .
H16 H -0.0387 -0.0224 0.4090 0.023 Uiso 1 1 calc R
C17 C 0.05053(14) 0.04992(11) 0.29866(8) 0.0170(2) Uani 1 1 d .
H17 H -0.0354 0.0939 0.2796 0.020 Uiso 1 1 calc R
C18 C 0.18287(14) 0.05320(11) 0.25163(8) 0.0145(2) Uani 1 1 d .
C20 C 0.36141(13) 0.09560(10) 0.15425(8) 0.0134(2) Uani 1 1 d .
C21 C 0.45131(13) 0.14239(10) 0.08471(8) 0.0134(2) Uani 1 1 d .
C23 C 0.54584(13) 0.23778(11) -0.03206(8) 0.0149(2) Uani 1 1 d .
C24 C 0.31614(15) 0.32822(12) 0.02759(9) 0.0183(3) Uani 1 1 d .
H24A H 0.2329 0.3126 -0.0153 0.027 Uiso 1 1 calc R
H24B H 0.3649 0.4023 0.0123 0.027 Uiso 1 1 calc R
H24C H 0.2773 0.3337 0.0879 0.027 Uiso 1 1 calc R
C25 C 0.09162(14) 0.15786(12) 0.11500(9) 0.0185(3) Uani 1 1 d .
H25A H 0.0626 0.2380 0.1308 0.028 Uiso 1 1 calc R
H25B H 0.0050 0.1055 0.1202 0.028 Uiso 1 1 calc R
H25C H 0.1257 0.1565 0.0534 0.028 Uiso 1 1 calc R

loop_
_atom_site_aniso_label
_atom_site_aniso_U_11
_atom_site_aniso_U_22
_atom_site_aniso_U_33
_atom_site_aniso_U_23
_atom_site_aniso_U_13
_atom_site_aniso_U_12
S9 0.01559(17) 0.01662(17) 0.01888(17) 0.00372(11) 0.00072(12) 0.00356(10)
N8 0.0162(5) 0.0148(5) 0.0170(5) 0.0018(4) -0.0004(4) 0.0009(4)
N10 0.0150(5) 0.0165(5) 0.0160(5) 0.0012(4) -0.0001(4) 0.0008(4)
N19 0.0132(5) 0.0144(5) 0.0153(5) 0.0000(4) 0.0006(4) 0.0009(4)
N22 0.0145(5) 0.0140(5) 0.0144(5) 0.0013(4) 0.0001(4) 0.0013(4)
C1 0.0182(6) 0.0182(6) 0.0186(6) 0.0038(5) -0.0019(5) 0.0005(5)
C2 0.0207(6) 0.0225(7) 0.0186(6) 0.0059(5) 0.0010(5) -0.0019(5)
C3 0.0168(6) 0.0209(6) 0.0187(6) 0.0004(5) 0.0026(5) -0.0024(5)
C4 0.0154(6) 0.0150(6) 0.0165(6) -0.0013(4) -0.0005(4) -0.0007(4)
C5 0.0158(6) 0.0126(6) 0.0130(5) -0.0005(4) -0.0014(4) -0.0014(4)
C6 0.0146(5) 0.0135(5) 0.0130(5) -0.0012(4) -0.0001(4) -0.0006(4)
C7 0.0140(5) 0.0134(5) 0.0141(5) -0.0016(4) -0.0005(4) -0.0014(4)
C11 0.0146(5) 0.0131(5) 0.0137(5) -0.0007(4) -0.0013(4) -0.0010(4)
C12 0.0154(6) 0.0130(5) 0.0126(5) -0.0011(4) -0.0005(4) -0.0012(4)
C13 0.0143(5) 0.0137(5) 0.0147(5) -0.0026(4) 0.0002(4) -0.0021(4)
C14 0.0181(6) 0.0160(6) 0.0161(6) -0.0001(4) -0.0010(4) -0.0009(4)
C15 0.0225(6) 0.0174(6) 0.0163(6) 0.0011(5) 0.0019(5) -0.0041(5)
C16 0.0183(6) 0.0189(6) 0.0204(6) -0.0031(5) 0.0049(5) -0.0042(5)
C17 0.0154(6) 0.0156(6) 0.0201(6) -0.0030(5) 0.0014(5) -0.0007(4)
C18 0.0169(6) 0.0121(5) 0.0145(5) -0.0019(4) -0.0004(4) -0.0019(4)
C20 0.0135(5) 0.0129(5) 0.0138(5) -0.0021(4) -0.0004(4) 0.0001(4)
C21 0.0146(6) 0.0127(5) 0.0127(5) -0.0012(4) -0.0019(4) -0.0006(4)
C23 0.0147(5) 0.0155(6) 0.0142(5) -0.0013(4) -0.0012(4) -0.0014(4)
C24 0.0190(6) 0.0161(6) 0.0199(6) 0.0029(5) 0.0008(5) 0.0050(5)
C25 0.0145(6) 0.0200(6) 0.0209(6) 0.0017(5) -0.0027(5) 0.0021(4)

loop_
_atom_type_symbol
_atom_type_description
_atom_type_scat_dispersion_real
_atom_type_scat_dispersion_imag
_atom_type_scat_source
C C 0.0033 0.0016 'International Tables Vol C Tables 4.2.6.8 and 6.1.1.4'
H H 0.0000 0.0000 'International Tables Vol C Tables 4.2.6.8 and 6.1.1.4'
N N 0.0061 0.0033 'International Tables Vol C Tables 4.2.6.8 and 6.1.1.4'
S S 0.1246 0.1234 'International Tables Vol C Tables 4.2.6.8 and 6.1.1.4'

loop_
_geom_angle_atom_site_label_1
_geom_angle_atom_site_label_2
_geom_angle_atom_site_label_3
_geom_angle
N10 S9 N8 100.68(6)
C7 N8 S9 106.15(8)
C11 N10 S9 106.21(8)
C20 N19 C18 107.65(10)
C20 N19 C25 127.03(10)
C18 N19 C25 120.58(10)
C21 N22 C23 108.19(10)
C21 N22 C24 128.99(10)
C23 N22 C24 121.22(10)
C2 C1 C23 117.16(12)
C1 C2 C3 121.66(12)
C4 C3 C2 121.07(12)
C3 C4 C5 118.33(12)
C4 C5 C23 119.72(11)
C4 C5 C6 134.32(11)
C23 C5 C6 105.96(11)
C21 C6 C7 120.46(11)
C21 C6 C5 107.64(11)
C7 C6 C5 131.90(11)
N8 C7 C6 127.14(11)
N8 C7 C11 113.45(11)
C6 C7 C11 119.41(11)
N10 C11 C12 126.93(11)
N10 C11 C7 113.48(11)
C12 C11 C7 119.45(11)
C20 C12 C11 120.10(11)
C20 C12 C13 107.53(10)
C11 C12 C13 131.99(11)
C14 C13 C18 119.67(11)
C14 C13 C12 134.29(12)
C18 C13 C12 106.04(11)
C15 C14 C13 118.47(12)
C14 C15 C16 121.03(12)
C17 C16 C15 121.33(12)
C16 C17 C18 117.42(12)
N19 C18 C17 128.30(11)
N19 C18 C13 109.66(11)
C17 C18 C13 122.04(11)
N19 C20 C12 109.06(10)
N19 C20 C21 130.78(11)
C12 C20 C21 120.16(11)
N22 C21 C6 108.73(10)
N22 C21 C20 131.63(11)
C6 C21 C20 119.62(11)
N22 C23 C1 128.51(12)
N22 C23 C5 109.45(10)
C1 C23 C5 122.05(12)

loop_
_geom_bond_atom_site_label_1
_geom_bond_atom_site_label_2
_geom_bond_distance
S9 N10 1.6291(11)
S9 N8 1.6333(11)
N8 C7 1.3399(16)
N10 C11 1.3410(16)
N19 C20 1.3885(15)
N19 C18 1.3924(16)
N19 C25 1.4642(15)
N22 C21 1.3846(15)
N22 C23 1.3882(15)
N22 C24 1.4602(16)
C1 C2 1.3836(18)
C1 C23 1.3948(17)
C2 C3 1.4059(19)
C3 C4 1.3843(18)
C4 C5 1.4024(17)
C5 C23 1.4109(17)
C5 C6 1.4320(16)
C6 C21 1.4055(16)
C6 C7 1.4214(17)
C7 C11 1.4439(16)
C11 C12 1.4238(16)
C12 C20 1.4021(16)
C12 C13 1.4332(16)
C13 C14 1.4029(17)
C13 C18 1.4073(17)
C14 C15 1.3869(18)
C15 C16 1.4036(19)
C16 C17 1.3892(18)
C17 C18 1.3927(17)
C20 C21 1.4367(16)
